data_7119386
loop_
_publ_author_name
'Griffiths, Kieran'
'Kumar, Prashant'
'Akien, Geoffrey R.'
'Chilton, Nicholas F.'
'Abdul-Sada, Alaa'
'Tizzard, Graham J.'
'Coles, Simon J.'
'Kostakis, George E.'

_publ_section_title
;
 Tetranuclear Zn/4f coordination clusters as highly efficient catalysts
 for Friedel-Crafts alkylation
;
_journal_issue 50
_journal_name_full 'Chemical Communications'
_journal_page_first 7866
_journal_page_last 7869
_journal_paper_doi 10.1039/c6cc03608b
_journal_volume 52
_journal_year 2016
_chemical_formula_moiety 'C25 H22 N2'
_chemical_formula_sum 'C25 H22 N2'
_chemical_formula_weight 350.44
_space_group_crystal_system monoclinic
_space_group_IT_number 15
_space_group_name_Hall '-I 2ya'
_space_group_name_H-M_alt 'I 1 2/a 1'
_symmetry_space_group_name_Hall '-I 2ya'
_symmetry_space_group_name_H-M 'I 1 2/a 1'
_atom_sites_solution_hydrogens geom
_audit_creation_date 2016-02-09
_audit_creation_method
;
Olex2 1.2-alpha
(compiled 2016.01.25 svn.r3250 for OlexSys, GUI svn.r5148)
;
_audit_update_record
;
2016-02-09 deposited with the CCDC.
2016-05-18 downloaded from the CCDC.
;
_cell_angle_alpha 90
_cell_angle_beta 90.573(6)
_cell_angle_gamma 90
_cell_formula_units_Z 8
_cell_length_a 18.3322(16)
_cell_length_b 10.0821(6)
_cell_length_c 20.0451(10)
_cell_measurement_reflns_used 5060
_cell_measurement_temperature 100(2)
_cell_measurement_theta_max 29.0600
_cell_measurement_theta_min 2.1930
_cell_volume 3704.7(4)
_computing_cell_refinement 'CrysAlisPro 1.171.38.41 (Rigaku OD, 2015)'
_computing_data_collection 'CrystalClear-SM Expert 3.1 b27 (Rigaku, 2013)'
_computing_data_reduction 'CrysAlisPro 1.171.38.41 (Rigaku OD, 2015)'
_computing_molecular_graphics 'Olex2 (Dolomanov et al., 2009)'
_computing_publication_material 'Olex2 (Dolomanov et al., 2009)'
_computing_structure_refinement 'ShelXL (Sheldrick, 2015)'
_computing_structure_solution 'ShelXT (Sheldrick, 2015)'
_diffrn_ambient_temperature 100(2)
_diffrn_detector 'CCD area detector'
_diffrn_detector_area_resol_mean 28.5714
_diffrn_detector_type 'Rigaku HG Saturn724+ (2x2 bin mode)'
_diffrn_measured_fraction_theta_full 0.999
_diffrn_measured_fraction_theta_max 0.999
_diffrn_measurement_details
;
List of Runs (angles in degrees, time in seconds):

  # Type    Start    End  Width  t~exp~   \w     \q     \k     \f   Frames
#--------------------------------------------------------------------------
  1  \w    -35.00  73.00   1.00   70.00    --  -17.00  72.00 150.00  108
  2  \w    -68.00  22.00   1.00   70.00    --  -17.00 -72.00  30.00   90
  3  \w    -64.00  22.00   1.00   70.00    --  -17.00 -72.00-150.00   86
  4  \w    -90.00  -6.00   1.00   70.00    --  -17.00   0.00  30.00   84
  5  \w    -27.00 -12.00   1.00   70.00    --  -17.00  72.00 -30.00   15
  6  \w   -107.00  30.00   1.00   70.00    --  -17.00 -18.00 -30.00  137
  7  \w    -87.00 -48.00   1.00   70.00    --  -17.00 -72.00 -90.00   39
;
_diffrn_measurement_device 'four-circle \k goniometer'
_diffrn_measurement_device_type
'Rigaku FRE+ equipped with VHF Varimax confocal mirrors and an AFC12 goniometer and HG Saturn 724+ detector'
_diffrn_measurement_method 'profile data from \w-scans'
_diffrn_measurement_specimen_support 'MiTeGen MicroLoop'
_diffrn_orient_matrix_type 'CrysAlisPro convention (1999,Acta A55,543-557)'
_diffrn_orient_matrix_UB_11 -0.0383160000
_diffrn_orient_matrix_UB_12 0.0028427000
_diffrn_orient_matrix_UB_13 -0.0051301000
_diffrn_orient_matrix_UB_21 0.0029429000
_diffrn_orient_matrix_UB_22 -0.0460941000
_diffrn_orient_matrix_UB_23 -0.0266056000
_diffrn_orient_matrix_UB_31 -0.0046056000
_diffrn_orient_matrix_UB_32 -0.0530585000
_diffrn_orient_matrix_UB_33 0.0227581000
_diffrn_radiation_collimation 0.2
_diffrn_radiation_monochromator 'Confocal mirrors, VHF Varimax'
_diffrn_radiation_probe x-ray
_diffrn_radiation_type MoK\a
_diffrn_radiation_wavelength 0.71075
_diffrn_reflns_av_R_equivalents 0.1120
_diffrn_reflns_av_unetI/netI 0.0883
_diffrn_reflns_Laue_measured_fraction_full 0.999
_diffrn_reflns_Laue_measured_fraction_max 0.999
_diffrn_reflns_limit_h_max 21
_diffrn_reflns_limit_h_min -17
_diffrn_reflns_limit_k_max 12
_diffrn_reflns_limit_k_min -11
_diffrn_reflns_limit_l_max 23
_diffrn_reflns_limit_l_min -23
_diffrn_reflns_number 19320
_diffrn_reflns_point_group_measured_fraction_full 0.999
_diffrn_reflns_point_group_measured_fraction_max 0.999
_diffrn_reflns_theta_full 25.000
_diffrn_reflns_theta_max 25.028
_diffrn_reflns_theta_min 2.261
_diffrn_source 'Rotating Anode'
_diffrn_source_current 55.0
_diffrn_source_power 2.475
_diffrn_source_target Mo
_diffrn_source_type 'Rigaku FRE+'
_diffrn_source_voltage 45.0
_exptl_absorpt_coefficient_mu 0.074
_exptl_absorpt_correction_T_max 1.00000
_exptl_absorpt_correction_T_min 0.76970
_exptl_absorpt_correction_type multi-scan
_exptl_absorpt_process_details
'CrysAlisPro 1.171.38.41 (Rigaku Oxford Diffraction, 2015) Empirical absorption correction using spherical harmonics, implemented in SCALE3 ABSPACK scaling algorithm.'
_exptl_crystal_colour colourless
_exptl_crystal_colour_primary colourless
_exptl_crystal_density_diffrn 1.257
_exptl_crystal_description plate
_exptl_crystal_F_000 1488
_exptl_crystal_size_max 0.08
_exptl_crystal_size_mid 0.05
_exptl_crystal_size_min 0.01
_refine_diff_density_max 0.209
_refine_diff_density_min -0.228
_refine_diff_density_rms 0.053
_refine_ls_extinction_coef .
_refine_ls_extinction_method none
_refine_ls_goodness_of_fit_ref 1.032
_refine_ls_hydrogen_treatment constr
_refine_ls_matrix_type full
_refine_ls_number_parameters 246
_refine_ls_number_reflns 3261
_refine_ls_number_restraints 0
_refine_ls_restrained_S_all 1.032
_refine_ls_R_factor_all 0.1149
_refine_ls_R_factor_gt 0.0575
_refine_ls_shift/su_max 0.000
_refine_ls_shift/su_mean 0.000
_refine_ls_structure_factor_coef Fsqd
_refine_ls_weighting_details 'w=1/[\s^2^(Fo^2^)+(0.0396P)^2^+1.3433P] where P=(Fo^2^+2Fc^2^)/3'
_refine_ls_weighting_scheme calc
_refine_ls_wR_factor_gt 0.1015
_refine_ls_wR_factor_ref 0.1202
_reflns_Friedel_coverage 0.000
_reflns_Friedel_fraction_full .
_reflns_Friedel_fraction_max .
_reflns_number_gt 2018
_reflns_number_total 3261
_reflns_threshold_expression 'I > 2\s(I)'
_cod_data_source_file c6cc03608b2.cif
_cod_data_source_block 10
_cod_database_code 7119386
_chemical_oxdiff_formula 'C25 H22 N2'
_shelx_space_group_comment
;
The symmetry employed for this shelxl refinement is uniquely defined
by the following loop, which should always be used as a source of
symmetry information in preference to the above space-group names.
They are only intended as comments.
;
_reflns_odcompleteness_completeness 99.94
_reflns_odcompleteness_iscentric 1
_reflns_odcompleteness_theta 24.97
_olex2_refinement_description
;
1. Fixed Uiso
 At 1.2 times of:
  All C(H) groups, All N(H) groups
 At 1.5 times of:
  All C(H,H,H) groups
2.a Ternary CH refined with riding coordinates:
 C1(H1A)
2.b Aromatic/amide H refined with riding coordinates:
 N1(H1), N2(H2), C5(H5), C6(H6), C7(H7), C8(H8), C14(H14), C15(H15), C16(H16),
 C17(H17), C21(H21), C22(H22), C23(H23), C24(H24), C25(H25)
2.c Idealised Me refined as rotating group:
 C10(H10A,H10B,H10C), C19(H19A,H19B,H19C)
;
_shelx_shelxl_version_number 2014/7
_olex2_date_sample_data_collection 2016-02-03
_olex2_date_sample_submission 2015-12-15
_olex2_diffrn_ambient_temperature_device 'Oxford Cryosystems'
_olex2_exptl_crystal_mounting_method 'The crystal was mounted on a MITIGEN holder in perfluoroether oil'
_olex2_submission_original_sample_id IB-2MI
_olex2_submission_special_instructions 'No special instructions were received'
_oxdiff_exptl_absorpt_empirical_details
;
Empirical correction (ABSPACK) includes:
- Absorption correction using spherical harmonics
- Frame scaling
- Detector area scaling
;
_oxdiff_exptl_absorpt_empirical_full_max 3.437
_oxdiff_exptl_absorpt_empirical_full_min 0.359

loop_
_space_group_symop_operation_xyz
'x, y, z'
'-x+1/2, y, -z'
'x+1/2, y+1/2, z+1/2'
'-x+1, y+1/2, -z+1/2'
'-x, -y, -z'
'x-1/2, -y, z'
'-x+1/2, -y+1/2, -z+1/2'
'x, -y+1/2, z+1/2'

loop_
_atom_site_label
_atom_site_type_symbol
_atom_site_fract_x
_atom_site_fract_y
_atom_site_fract_z
_atom_site_U_iso_or_equiv
_atom_site_adp_type
_atom_site_occupancy
_atom_site_site_symmetry_order
_atom_site_calc_flag
_atom_site_refinement_flags_posn
_atom_site_refinement_flags_adp
_atom_site_refinement_flags_occupancy
_atom_site_disorder_assembly
_atom_site_disorder_group
N1 N 0.63453(12) 0.29780(19) 0.23429(9) 0.0268(6) Uani 1 1 d . . . . .
H1 H 0.6365 0.2768 0.1917 0.032 Uiso 1 1 calc R . . . .
N2 N 0.89444(13) 0.5349(2) 0.38479(9) 0.0307(6) Uani 1 1 d . . . . .
H2 H 0.9345 0.5814 0.3789 0.037 Uiso 1 1 calc R . . . .
C1 C 0.69228(15) 0.4810(2) 0.38711(11) 0.0246(6) Uani 1 1 d . . . . .
H1A H 0.6773 0.4374 0.4296 0.029 Uiso 1 1 calc R . . . .
C2 C 0.68068(15) 0.3873(2) 0.26604(11) 0.0250(6) Uani 1 1 d . . . . .
C3 C 0.66057(14) 0.3951(2) 0.33182(10) 0.0237(6) Uani 1 1 d . . . . .
C4 C 0.60029(14) 0.3078(2) 0.34076(10) 0.0228(6) Uani 1 1 d . . . . .
C5 C 0.55738(15) 0.2721(2) 0.39542(11) 0.0283(7) Uani 1 1 d . . . . .
H5 H 0.5653 0.3125 0.4377 0.034 Uiso 1 1 calc R . . . .
C6 C 0.50379(15) 0.1782(2) 0.38729(12) 0.0310(7) Uani 1 1 d . . . . .
H6 H 0.4749 0.1537 0.4244 0.037 Uiso 1 1 calc R . . . .
C7 C 0.49068(15) 0.1173(3) 0.32519(12) 0.0335(7) Uani 1 1 d . . . . .
H7 H 0.4534 0.0523 0.3209 0.040 Uiso 1 1 calc R . . . .
C8 C 0.53164(15) 0.1516(2) 0.27036(12) 0.0304(7) Uani 1 1 d . . . . .
H8 H 0.5232 0.1110 0.2282 0.037 Uiso 1 1 calc R . . . .
C9 C 0.58531(15) 0.2467(2) 0.27860(11) 0.0239(6) Uani 1 1 d . . . . .
C10 C 0.73912(16) 0.4534(2) 0.22712(11) 0.0329(7) Uani 1 1 d . . . . .
H10A H 0.7726 0.3863 0.2098 0.049 Uiso 1 1 calc GR . . . .
H10B H 0.7660 0.5150 0.2561 0.049 Uiso 1 1 calc GR . . . .
H10C H 0.7171 0.5026 0.1898 0.049 Uiso 1 1 calc GR . . . .
C11 C 0.82394(16) 0.5822(2) 0.37543(11) 0.0263(6) Uani 1 1 d . . . . .
C12 C 0.77514(15) 0.4829(2) 0.38919(10) 0.0240(6) Uani 1 1 d . . . . .
C13 C 0.81757(15) 0.3691(2) 0.40770(10) 0.0245(6) Uani 1 1 d . . . . .
C14 C 0.79890(16) 0.2394(2) 0.42522(10) 0.0296(7) Uani 1 1 d . . . . .
H14 H 0.7492 0.2134 0.4282 0.036 Uiso 1 1 calc R . . . .
C15 C 0.85457(19) 0.1498(3) 0.43812(11) 0.0370(8) Uani 1 1 d . . . . .
H15 H 0.8427 0.0612 0.4500 0.044 Uiso 1 1 calc R . . . .
C16 C 0.92786(18) 0.1869(3) 0.43404(11) 0.0373(8) Uani 1 1 d . . . . .
H16 H 0.9647 0.1227 0.4428 0.045 Uiso 1 1 calc R . . . .
C17 C 0.94803(16) 0.3143(3) 0.41764(11) 0.0340(7) Uani 1 1 d . . . . .
H17 H 0.9978 0.3396 0.4153 0.041 Uiso 1 1 calc R . . . .
C18 C 0.89220(16) 0.4038(2) 0.40472(11) 0.0269(7) Uani 1 1 d . . . . .
C19 C 0.81463(16) 0.7224(2) 0.35288(13) 0.0379(8) Uani 1 1 d . . . . .
H19A H 0.7919 0.7743 0.3884 0.057 Uiso 1 1 calc GR . . . .
H19B H 0.7835 0.7246 0.3129 0.057 Uiso 1 1 calc GR . . . .
H19C H 0.8624 0.7603 0.3426 0.057 Uiso 1 1 calc GR . . . .
C20 C 0.66057(14) 0.6194(2) 0.38985(11) 0.0267(6) Uani 1 1 d . . . . .
C21 C 0.63329(15) 0.6853(3) 0.33427(12) 0.0310(7) Uani 1 1 d . . . . .
H21 H 0.6285 0.6388 0.2932 0.037 Uiso 1 1 calc R . . . .
C22 C 0.61288(16) 0.8173(3) 0.33731(13) 0.0372(7) Uani 1 1 d . . . . .
H22 H 0.5945 0.8607 0.2986 0.045 Uiso 1 1 calc R . . . .
C23 C 0.61924(17) 0.8857(3) 0.39662(15) 0.0466(8) Uani 1 1 d . . . . .
H23 H 0.6076 0.9775 0.3986 0.056 Uiso 1 1 calc R . . . .
C24 C 0.64285(17) 0.8193(3) 0.45332(14) 0.0469(9) Uani 1 1 d . . . . .
H24 H 0.6451 0.8647 0.4948 0.056 Uiso 1 1 calc R . . . .
C25 C 0.66306(15) 0.6881(3) 0.45006(12) 0.0377(7) Uani 1 1 d . . . . .
H25 H 0.6789 0.6438 0.4894 0.045 Uiso 1 1 calc R . . . .

loop_
_atom_site_aniso_label
_atom_site_aniso_U_11
_atom_site_aniso_U_22
_atom_site_aniso_U_33
_atom_site_aniso_U_23
_atom_site_aniso_U_13
_atom_site_aniso_U_12
N1 0.0363(15) 0.0296(12) 0.0145(10) -0.0042(9) -0.0008(10) -0.0005(11)
N2 0.0284(16) 0.0333(13) 0.0303(12) -0.0026(10) -0.0008(10) -0.0036(12)
C1 0.0308(18) 0.0260(14) 0.0169(12) -0.0004(10) 0.0000(11) -0.0005(13)
C2 0.0332(18) 0.0220(14) 0.0198(13) -0.0001(10) -0.0011(12) 0.0021(13)
C3 0.0312(18) 0.0212(13) 0.0185(12) -0.0009(10) -0.0023(11) 0.0042(13)
C4 0.0271(17) 0.0236(14) 0.0176(12) 0.0025(10) -0.0016(11) 0.0045(13)
C5 0.0335(19) 0.0278(15) 0.0234(14) 0.0012(11) -0.0032(12) 0.0053(14)
C6 0.036(2) 0.0282(15) 0.0284(14) 0.0063(11) 0.0053(12) 0.0018(15)
C7 0.0335(19) 0.0299(15) 0.0371(15) 0.0012(12) -0.0035(13) -0.0014(14)
C8 0.037(2) 0.0303(16) 0.0238(14) -0.0019(11) -0.0035(12) 0.0027(14)
C9 0.0294(18) 0.0211(14) 0.0212(13) 0.0024(10) -0.0006(12) 0.0013(13)
C10 0.046(2) 0.0311(16) 0.0219(13) 0.0012(11) 0.0028(13) -0.0010(15)
C11 0.0318(19) 0.0243(15) 0.0229(13) -0.0034(11) -0.0035(12) 0.0023(14)
C12 0.0362(19) 0.0227(14) 0.0130(12) -0.0045(10) -0.0003(11) -0.0007(14)
C13 0.0357(19) 0.0259(15) 0.0118(11) -0.0042(10) -0.0023(11) 0.0038(14)
C14 0.044(2) 0.0301(16) 0.0153(12) -0.0004(10) 0.0012(12) 0.0050(15)
C15 0.057(2) 0.0339(17) 0.0200(13) 0.0010(11) -0.0014(14) 0.0046(17)
C16 0.048(2) 0.0408(19) 0.0226(14) -0.0023(12) -0.0081(13) 0.0179(17)
C17 0.033(2) 0.0472(19) 0.0212(13) -0.0075(12) -0.0034(12) 0.0077(16)
C18 0.033(2) 0.0309(16) 0.0163(12) -0.0051(11) -0.0021(12) 0.0041(15)
C19 0.038(2) 0.0333(17) 0.0422(16) 0.0017(12) -0.0049(14) -0.0063(15)
C20 0.0253(18) 0.0286(14) 0.0262(13) -0.0024(11) -0.0016(12) 0.0001(13)
C21 0.0314(19) 0.0338(16) 0.0277(14) -0.0025(11) -0.0010(12) -0.0018(14)
C22 0.035(2) 0.0320(17) 0.0445(17) 0.0031(13) -0.0039(14) 0.0019(15)
C23 0.045(2) 0.0280(16) 0.066(2) -0.0105(15) -0.0050(17) 0.0050(16)
C24 0.051(2) 0.0429(19) 0.0470(18) -0.0227(15) -0.0105(16) 0.0083(17)
C25 0.039(2) 0.0414(18) 0.0328(15) -0.0107(13) -0.0065(13) 0.0072(16)

loop_
_atom_type_symbol
_atom_type_description
_atom_type_scat_dispersion_real
_atom_type_scat_dispersion_imag
_atom_type_scat_source
C C 0.0033 0.0016 'International Tables Vol C Tables 4.2.6.8 and 6.1.1.4'
H H 0.0000 0.0000 'International Tables Vol C Tables 4.2.6.8 and 6.1.1.4'
N N 0.0061 0.0033 'International Tables Vol C Tables 4.2.6.8 and 6.1.1.4'

loop_
_geom_angle_atom_site_label_1
_geom_angle_atom_site_label_2
_geom_angle_atom_site_label_3
_geom_angle
_geom_angle_site_symmetry_1
_geom_angle_site_symmetry_3
C2 N1 H1 124.8 . .
C9 N1 H1 124.8 . .
C9 N1 C2 110.43(18) . .
C11 N2 H2 125.1 . .
C18 N2 H2 125.1 . .
C18 N2 C11 109.7(2) . .
C3 C1 H1A 105.4 . .
C3 C1 C12 113.8(2) . .
C12 C1 H1A 105.4 . .
C20 C1 H1A 105.4 . .
C20 C1 C3 114.1(2) . .
C20 C1 C12 111.8(2) . .
N1 C2 C10 119.3(2) . .
C3 C2 N1 108.0(2) . .
C3 C2 C10 132.7(2) . .
C2 C3 C1 128.9(2) . .
C2 C3 C4 107.5(2) . .
C4 C3 C1 123.5(2) . .
C5 C4 C3 134.3(2) . .
C5 C4 C9 118.1(2) . .
C9 C4 C3 107.6(2) . .
C4 C5 H5 120.3 . .
C6 C5 C4 119.4(2) . .
C6 C5 H5 120.3 . .
C5 C6 H6 119.3 . .
C5 C6 C7 121.4(2) . .
C7 C6 H6 119.3 . .
C6 C7 H7 119.8 . .
C8 C7 C6 120.4(3) . .
C8 C7 H7 119.8 . .
C7 C8 H8 121.0 . .
C7 C8 C9 118.1(2) . .
C9 C8 H8 121.0 . .
N1 C9 C4 106.5(2) . .
N1 C9 C8 130.9(2) . .
C8 C9 C4 122.6(2) . .
C2 C10 H10A 109.5 . .
C2 C10 H10B 109.5 . .
C2 C10 H10C 109.5 . .
H10A C10 H10B 109.5 . .
H10A C10 H10C 109.5 . .
H10B C10 H10C 109.5 . .
N2 C11 C19 118.0(2) . .
C12 C11 N2 109.3(2) . .
C12 C11 C19 132.7(3) . .
C11 C12 C1 131.1(2) . .
C11 C12 C13 106.4(2) . .
C13 C12 C1 122.5(2) . .
C14 C13 C12 132.9(3) . .
C14 C13 C18 118.8(2) . .
C18 C13 C12 108.3(2) . .
C13 C14 H14 120.8 . .
C15 C14 C13 118.4(3) . .
C15 C14 H14 120.8 . .
C14 C15 H15 119.3 . .
C14 C15 C16 121.4(3) . .
C16 C15 H15 119.3 . .
C15 C16 H16 119.2 . .
C17 C16 C15 121.6(3) . .
C17 C16 H16 119.2 . .
C16 C17 H17 121.6 . .
C16 C17 C18 116.9(3) . .
C18 C17 H17 121.6 . .
N2 C18 C13 106.3(2) . .
N2 C18 C17 130.7(3) . .
C17 C18 C13 122.9(2) . .
C11 C19 H19A 109.5 . .
C11 C19 H19B 109.5 . .
C11 C19 H19C 109.5 . .
H19A C19 H19B 109.5 . .
H19A C19 H19C 109.5 . .
H19B C19 H19C 109.5 . .
C21 C20 C1 123.2(2) . .
C21 C20 C25 117.9(2) . .
C25 C20 C1 118.8(2) . .
C20 C21 H21 119.3 . .
C22 C21 C20 121.4(2) . .
C22 C21 H21 119.3 . .
C21 C22 H22 120.0 . .
C23 C22 C21 119.9(2) . .
C23 C22 H22 120.0 . .
C22 C23 H23 120.4 . .
C22 C23 C24 119.2(3) . .
C24 C23 H23 120.4 . .
C23 C24 H24 119.7 . .
C25 C24 C23 120.6(2) . .
C25 C24 H24 119.7 . .
C20 C25 H25 119.6 . .
C24 C25 C20 120.9(2) . .
C24 C25 H25 119.6 . .

loop_
_geom_bond_atom_site_label_1
_geom_bond_atom_site_label_2
_geom_bond_distance
_geom_bond_site_symmetry_2
N1 H1 0.8800 .
N1 C2 1.387(3) .
N1 C9 1.373(3) .
N2 H2 0.8800 .
N2 C11 1.389(3) .
N2 C18 1.381(3) .
C1 H1A 1.0000 .
C1 C3 1.517(3) .
C1 C12 1.519(3) .
C1 C20 1.513(3) .
C2 C3 1.375(3) .
C2 C10 1.489(3) .
C3 C4 1.425(3) .
C4 C5 1.402(3) .
C4 C9 1.415(3) .
C5 H5 0.9500 .
C5 C6 1.373(3) .
C6 H6 0.9500 .
C6 C7 1.406(3) .
C7 H7 0.9500 .
C7 C8 1.381(4) .
C8 H8 0.9500 .
C8 C9 1.383(3) .
C10 H10A 0.9800 .
C10 H10B 0.9800 .
C10 H10C 0.9800 .
C11 C12 1.373(3) .
C11 C19 1.493(3) .
C12 C13 1.433(3) .
C13 C14 1.397(3) .
C13 C18 1.414(3) .
C14 H14 0.9500 .
C14 C15 1.386(4) .
C15 H15 0.9500 .
C15 C16 1.398(4) .
C16 H16 0.9500 .
C16 C17 1.377(4) .
C17 H17 0.9500 .
C17 C18 1.387(4) .
C19 H19A 0.9800 .
C19 H19B 0.9800 .
C19 H19C 0.9800 .
C20 C21 1.386(3) .
C20 C25 1.392(3) .
C21 H21 0.9500 .
C21 C22 1.384(3) .
C22 H22 0.9500 .
C22 C23 1.379(4) .
C23 H23 0.9500 .
C23 C24 1.385(4) .
C24 H24 0.9500 .
C24 C25 1.375(4) .
C25 H25 0.9500 .

loop_
_geom_torsion_atom_site_label_1
_geom_torsion_atom_site_label_2
_geom_torsion_atom_site_label_3
_geom_torsion_atom_site_label_4
_geom_torsion
_geom_torsion_site_symmetry_1
_geom_torsion_site_symmetry_2
_geom_torsion_site_symmetry_3
_geom_torsion_site_symmetry_4
N1 C2 C3 C1 -178.3(2) . . . .
N1 C2 C3 C4 0.0(3) . . . .
N2 C11 C12 C1 179.9(2) . . . .
N2 C11 C12 C13 -0.2(2) . . . .
C1 C3 C4 C5 -2.5(4) . . . .
C1 C3 C4 C9 178.9(2) . . . .
C1 C12 C13 C14 1.8(4) . . . .
C1 C12 C13 C18 -179.87(18) . . . .
C1 C20 C21 C22 -172.1(3) . . . .
C1 C20 C25 C24 172.3(3) . . . .
C2 N1 C9 C4 0.9(3) . . . .
C2 N1 C9 C8 -177.0(2) . . . .
C2 C3 C4 C5 179.1(3) . . . .
C2 C3 C4 C9 0.5(3) . . . .
C3 C1 C12 C11 111.3(3) . . . .
C3 C1 C12 C13 -68.7(3) . . . .
C3 C1 C20 C21 -28.6(4) . . . .
C3 C1 C20 C25 155.8(2) . . . .
C3 C4 C5 C6 -177.3(3) . . . .
C3 C4 C9 N1 -0.8(3) . . . .
C3 C4 C9 C8 177.3(2) . . . .
C4 C5 C6 C7 -0.3(4) . . . .
C5 C4 C9 N1 -179.7(2) . . . .
C5 C4 C9 C8 -1.6(4) . . . .
C5 C6 C7 C8 -0.3(4) . . . .
C6 C7 C8 C9 0.0(4) . . . .
C7 C8 C9 N1 178.6(2) . . . .
C7 C8 C9 C4 1.0(4) . . . .
C9 N1 C2 C3 -0.5(3) . . . .
C9 N1 C2 C10 179.2(2) . . . .
C9 C4 C5 C6 1.2(4) . . . .
C10 C2 C3 C1 2.0(5) . . . .
C10 C2 C3 C4 -179.7(3) . . . .
C11 N2 C18 C13 0.0(2) . . . .
C11 N2 C18 C17 177.5(2) . . . .
C11 C12 C13 C14 -178.2(2) . . . .
C11 C12 C13 C18 0.2(2) . . . .
C12 C1 C3 C2 -45.0(3) . . . .
C12 C1 C3 C4 137.0(2) . . . .
C12 C1 C20 C21 102.3(3) . . . .
C12 C1 C20 C25 -73.4(3) . . . .
C12 C13 C14 C15 177.4(2) . . . .
C12 C13 C18 N2 -0.1(2) . . . .
C12 C13 C18 C17 -177.8(2) . . . .
C13 C14 C15 C16 0.1(3) . . . .
C14 C13 C18 N2 178.49(19) . . . .
C14 C13 C18 C17 0.8(3) . . . .
C14 C15 C16 C17 0.6(4) . . . .
C15 C16 C17 C18 -0.6(3) . . . .
C16 C17 C18 N2 -177.2(2) . . . .
C16 C17 C18 C13 -0.1(3) . . . .
C18 N2 C11 C12 0.1(2) . . . .
C18 N2 C11 C19 -179.3(2) . . . .
C18 C13 C14 C15 -0.8(3) . . . .
C19 C11 C12 C1 -0.9(4) . . . .
C19 C11 C12 C13 179.1(2) . . . .
C20 C1 C3 C2 85.0(3) . . . .
C20 C1 C3 C4 -93.1(3) . . . .
C20 C1 C12 C11 -19.8(3) . . . .
C20 C1 C12 C13 160.3(2) . . . .
C20 C21 C22 C23 -0.3(4) . . . .
C21 C20 C25 C24 -3.5(4) . . . .
C21 C22 C23 C24 -3.0(4) . . . .
C22 C23 C24 C25 3.1(5) . . . .
C23 C24 C25 C20 0.3(5) . . . .
C25 C20 C21 C22 3.5(4) . . . .
